data_7114622
loop_
_publ_author_name
'Chunping Ma'
'Bingjia Xu'
'Gaoyi Xie'
'Jiajun He'
'Xie Zhou'
'Bangyin Peng'
'Long Jiang'
'Bin Xu'
'Wenjing Tian'
'Zhenguo Chi'
'Siwei Liu'
'Yi Zhang'
'Jiarui Xu'

_publ_section_title
;
 An AIE-active luminophore with tunable and remarkable fluorescence
 switching based on the piezo and protonation-deprotonation control
;
_journal_name_full Chem.Commun.
_journal_page_first 7374
_journal_paper_doi 10.1039/C4CC01012D
_journal_volume 50
_journal_year 2014
_chemical_formula_moiety 'C33 H24 N O S, Cl'
_chemical_formula_sum 'C33 H24 Cl N O S'
_chemical_formula_weight 518.05
_chemical_name_systematic
; 
 ? 
;
_space_group_IT_number 14
_symmetry_cell_setting monoclinic
_symmetry_space_group_name_Hall '-P 2ybc'
_symmetry_space_group_name_H-M 'P 1 21/c 1'
_atom_sites_solution_hydrogens geom
_atom_sites_solution_primary direct
_atom_sites_solution_secondary difmap
_audit_creation_method SHELXL-97
_cell_angle_alpha 90.00
_cell_angle_beta 100.0620(10)
_cell_angle_gamma 90.00
_cell_formula_units_Z 4
_cell_length_a 21.1014(11)
_cell_length_b 9.2666(6)
_cell_length_c 13.5115(7)
_cell_measurement_temperature 153(2)
_cell_volume 2601.4(3)
_computing_cell_refinement 'Bruker FRAMBO'
_computing_data_collection 'Bruker FRAMBO'
_computing_data_reduction 'Bruker SAINT'
_computing_molecular_graphics 'Bruker SHELXTL'
_computing_publication_material 'Bruker SHELXTL'
_computing_structure_refinement 'Bruker SHELXTL'
_computing_structure_solution 'Bruker SHELXTL'
_diffrn_ambient_temperature 153(2)
_diffrn_measured_fraction_theta_full 0.987
_diffrn_measured_fraction_theta_max 0.987
_diffrn_measurement_device_type 'multiwire proportional'
_diffrn_measurement_method 'phi and omega scans'
_diffrn_radiation_monochromator graphite
_diffrn_radiation_source 'sealed tube'
_diffrn_radiation_type MoK\a
_diffrn_radiation_wavelength 0.71073
_diffrn_reflns_av_R_equivalents 0.0526
_diffrn_reflns_av_sigmaI/netI 0.0586
_diffrn_reflns_limit_h_max 27
_diffrn_reflns_limit_h_min -27
_diffrn_reflns_limit_k_max 11
_diffrn_reflns_limit_k_min -10
_diffrn_reflns_limit_l_max 17
_diffrn_reflns_limit_l_min -17
_diffrn_reflns_number 16944
_diffrn_reflns_theta_full 27.41
_diffrn_reflns_theta_max 27.41
_diffrn_reflns_theta_min 3.05
_exptl_absorpt_coefficient_mu 0.255
_exptl_absorpt_correction_type none
_exptl_crystal_colour 'pale yellow'
_exptl_crystal_density_diffrn 1.323
_exptl_crystal_density_method 'not measured'
_exptl_crystal_description block
_exptl_crystal_F_000 1080
_exptl_crystal_size_max 0.32
_exptl_crystal_size_mid 0.21
_exptl_crystal_size_min 0.15
_refine_diff_density_max 0.893
_refine_diff_density_min -0.478
_refine_diff_density_rms 0.071
_refine_ls_extinction_method none
_refine_ls_goodness_of_fit_ref 1.090
_refine_ls_hydrogen_treatment mixed
_refine_ls_matrix_type full
_refine_ls_number_parameters 338
_refine_ls_number_reflns 5839
_refine_ls_number_restraints 0
_refine_ls_restrained_S_all 1.090
_refine_ls_R_factor_all 0.0838
_refine_ls_R_factor_gt 0.0598
_refine_ls_shift/su_max 0.000
_refine_ls_shift/su_mean 0.000
_refine_ls_structure_factor_coef Fsqd
_refine_ls_weighting_details 'calc w=1/[\s^2^(Fo^2^)+(0.0806P)^2^+0.5429P] where P=(Fo^2^+2Fc^2^)/3'
_refine_ls_weighting_scheme calc
_refine_ls_wR_factor_gt 0.1448
_refine_ls_wR_factor_ref 0.1597
_reflns_number_gt 4205
_reflns_number_total 5839
_reflns_threshold_expression >2sigma(I)
_cod_data_source_file c4cc01012d2.cif
_cod_data_source_block a_1
_cod_depositor_comments
;
The following automatic conversions were performed:

'_symmetry_cell_setting' tag value 'mnoclinic' was replaced with
'monoclinic' value as specified in the replacement file
'/home/robertas/cod-tools/perl-scripts/inputs/replacement_values.lst'.

Automatic conversion script
Id: cif_fix_values 3143 2015-03-26 13:38:13Z robertas 
;
_cod_original_sg_symbol_H-M P2(1)/c
_cod_database_code 7114622

loop_
_symmetry_equiv_pos_as_xyz
'x, y, z'
'-x, y+1/2, -z+1/2'
'-x, -y, -z'
'x, -y-1/2, z-1/2'

loop_
_atom_site_label
_atom_site_type_symbol
_atom_site_fract_x
_atom_site_fract_y
_atom_site_fract_z
_atom_site_U_iso_or_equiv
_atom_site_adp_type
_atom_site_occupancy
_atom_site_symmetry_multiplicity
_atom_site_calc_flag
_atom_site_refinement_flags
C1 C 0.57662(11) 0.2538(3) 0.35022(17) 0.0295(5) Uani 1 1 d .
C2 C 0.51385(11) 0.2448(3) 0.36915(17) 0.0290(5) Uani 1 1 d .
H2A H 0.4944 0.1546 0.3787 0.035 Uiso 1 1 calc R
C3 C 0.48086(11) 0.3755(3) 0.37333(17) 0.0282(5) Uani 1 1 d .
C4 C 0.50947(11) 0.5080(3) 0.36027(16) 0.0267(5) Uani 1 1 d .
C5 C 0.57205(11) 0.5158(3) 0.33992(18) 0.0317(5) Uani 1 1 d .
H5A H 0.5915 0.6059 0.3300 0.038 Uiso 1 1 calc R
C6 C 0.60458(11) 0.3879(3) 0.33472(18) 0.0316(5) Uani 1 1 d .
H6A H 0.6470 0.3903 0.3203 0.038 Uiso 1 1 calc R
C7 C 0.41061(11) 0.5883(2) 0.38440(17) 0.0270(5) Uani 1 1 d .
C8 C 0.35838(11) 0.6896(3) 0.39088(17) 0.0285(5) Uani 1 1 d .
C9 C 0.29540(11) 0.6379(3) 0.38448(19) 0.0327(5) Uani 1 1 d .
H9A H 0.2875 0.5371 0.3781 0.039 Uiso 1 1 calc R
C10 C 0.24464(12) 0.7313(3) 0.38730(19) 0.0357(6) Uani 1 1 d .
H10A H 0.2026 0.6932 0.3845 0.043 Uiso 1 1 calc R
C11 C 0.25389(11) 0.8797(3) 0.39410(19) 0.0333(5) Uani 1 1 d .
C12 C 0.31726(12) 0.9311(3) 0.40244(19) 0.0337(5) Uani 1 1 d .
H12A H 0.3249 1.0320 0.4088 0.040 Uiso 1 1 calc R
C22 C 0.13716(12) 1.2103(3) 0.3589(2) 0.0358(6) Uani 1 1 d .
C28 C 0.22210(11) 1.1308(3) 0.2591(2) 0.0343(6) Uani 1 1 d .
C13 C 0.36902(11) 0.8387(3) 0.40166(18) 0.0304(5) Uani 1 1 d .
H13A H 0.4114 0.8763 0.4084 0.036 Uiso 1 1 calc R
C14 C 0.19762(12) 0.9767(3) 0.3992(2) 0.0356(6) Uani 1 1 d .
C15 C 0.15361(12) 0.9257(3) 0.4680(2) 0.0374(6) Uani 1 1 d .
C16 C 0.17760(15) 0.8878(3) 0.5671(2) 0.0472(7) Uani 1 1 d .
H16A H 0.2222 0.8977 0.5933 0.057 Uiso 1 1 calc R
C17 C 0.13472(17) 0.8341(4) 0.6289(2) 0.0572(8) Uani 1 1 d .
H17A H 0.1504 0.8096 0.6971 0.069 Uiso 1 1 calc R
C18 C 0.07056(17) 0.8177(4) 0.5895(3) 0.0591(9) Uani 1 1 d .
H18A H 0.0420 0.7831 0.6312 0.071 Uiso 1 1 calc R
C19 C 0.04716(15) 0.8503(4) 0.4911(3) 0.0586(9) Uani 1 1 d .
H19A H 0.0030 0.8355 0.4642 0.070 Uiso 1 1 calc R
C20 C 0.08824(13) 0.9050(3) 0.4311(3) 0.0495(7) Uani 1 1 d .
H20A H 0.0716 0.9290 0.3632 0.059 Uiso 1 1 calc R
C21 C 0.18607(12) 1.0987(3) 0.3438(2) 0.0358(6) Uani 1 1 d .
C23 C 0.13044(13) 1.2581(3) 0.4547(2) 0.0418(6) Uani 1 1 d .
H23A H 0.1530 1.2097 0.5122 0.050 Uiso 1 1 calc R
C24 C 0.09151(14) 1.3749(3) 0.4674(3) 0.0514(8) Uani 1 1 d .
H24A H 0.0883 1.4066 0.5332 0.062 Uiso 1 1 calc R
C25A C 0.05772(14) 1.4448(4) 0.3854(3) 0.0536(8) Uani 1 1 d .
H25A H 0.0311 1.5247 0.3946 0.064 Uiso 1 1 calc R
C26 C 0.06226(14) 1.3995(3) 0.2897(3) 0.0522(8) Uani 1 1 d .
H26A H 0.0383 1.4472 0.2331 0.063 Uiso 1 1 calc R
C27 C 0.10221(13) 1.2832(3) 0.2759(2) 0.0454(7) Uani 1 1 d .
H27A H 0.1057 1.2534 0.2098 0.055 Uiso 1 1 calc R
C29 C 0.25115(12) 1.2637(3) 0.2537(2) 0.0436(7) Uani 1 1 d .
H29A H 0.2494 1.3334 0.3047 0.052 Uiso 1 1 calc R
C30 C 0.28316(13) 1.2967(4) 0.1738(3) 0.0551(8) Uani 1 1 d .
H30A H 0.3041 1.3871 0.1717 0.066 Uiso 1 1 calc R
C31 C 0.28392(14) 1.1966(4) 0.0983(2) 0.0570(9) Uani 1 1 d .
H31A H 0.3057 1.2178 0.0442 0.068 Uiso 1 1 calc R
C32 C 0.25334(15) 1.0671(4) 0.1013(2) 0.0563(8) Uani 1 1 d .
H32A H 0.2529 1.0001 0.0480 0.068 Uiso 1 1 calc R
C33 C 0.22307(13) 1.0327(3) 0.1810(2) 0.0432(7) Uani 1 1 d .
H33A H 0.2028 0.9414 0.1826 0.052 Uiso 1 1 calc R
Cl1 Cl 0.55596(3) 0.87587(7) 0.42267(5) 0.03831(18) Uani 1 1 d .
H1A H 0.5939(14) 0.059(4) 0.362(2) 0.048(9) Uiso 1 1 d .
N1 N 0.46906(9) 0.6234(2) 0.36966(14) 0.0279(4) Uani 1 1 d .
H1B H 0.4814 0.7137 0.3661 0.034 Uiso 1 1 calc R
O1 O 0.61423(8) 0.1361(2) 0.34509(13) 0.0343(4) Uani 1 1 d .
S1 S 0.40254(3) 0.40342(6) 0.39418(5) 0.03057(17) Uani 1 1 d .

loop_
_atom_site_aniso_label
_atom_site_aniso_U_11
_atom_site_aniso_U_22
_atom_site_aniso_U_33
_atom_site_aniso_U_23
_atom_site_aniso_U_13
_atom_site_aniso_U_12
C1 0.0369(12) 0.0234(13) 0.0288(11) -0.0016(9) 0.0073(10) 0.0055(9)
C2 0.0357(12) 0.0186(13) 0.0338(12) -0.0006(9) 0.0088(10) -0.0007(9)
C3 0.0312(11) 0.0244(13) 0.0292(11) -0.0004(9) 0.0057(10) 0.0009(9)
C4 0.0316(11) 0.0206(13) 0.0281(11) -0.0003(9) 0.0057(9) 0.0021(9)
C5 0.0353(12) 0.0219(13) 0.0392(13) 0.0012(10) 0.0102(11) -0.0034(9)
C6 0.0318(12) 0.0283(14) 0.0365(13) -0.0010(10) 0.0110(10) 0.0010(9)
C7 0.0332(11) 0.0170(12) 0.0311(11) 0.0005(8) 0.0063(10) -0.0025(9)
C8 0.0317(11) 0.0235(13) 0.0305(11) 0.0004(9) 0.0061(10) 0.0024(9)
C9 0.0347(12) 0.0183(13) 0.0454(14) -0.0023(10) 0.0080(11) -0.0008(9)
C10 0.0307(12) 0.0284(15) 0.0471(14) -0.0034(11) 0.0044(11) 0.0010(10)
C11 0.0317(12) 0.0281(15) 0.0380(13) -0.0029(10) 0.0004(10) 0.0038(10)
C12 0.0397(13) 0.0165(13) 0.0431(14) -0.0007(10) 0.0024(11) 0.0021(10)
C22 0.0322(12) 0.0259(14) 0.0485(15) 0.0001(11) 0.0045(11) 0.0039(10)
C28 0.0314(12) 0.0264(14) 0.0447(14) 0.0023(10) 0.0054(11) 0.0013(10)
C13 0.0337(12) 0.0225(13) 0.0348(12) 0.0014(9) 0.0060(10) -0.0016(9)
C14 0.0336(12) 0.0255(14) 0.0461(14) -0.0037(11) 0.0025(11) -0.0004(10)
C15 0.0373(13) 0.0267(15) 0.0493(15) 0.0006(11) 0.0107(12) 0.0040(10)
C16 0.0541(17) 0.0347(18) 0.0522(17) -0.0024(12) 0.0082(14) 0.0074(13)
C17 0.084(2) 0.0397(19) 0.0518(18) 0.0002(14) 0.0220(18) 0.0111(16)
C18 0.068(2) 0.041(2) 0.077(2) -0.0015(16) 0.0372(19) 0.0029(15)
C19 0.0480(17) 0.043(2) 0.090(3) 0.0038(17) 0.0246(18) 0.0008(14)
C20 0.0409(15) 0.0364(18) 0.071(2) 0.0083(14) 0.0098(14) 0.0017(12)
C21 0.0337(12) 0.0236(14) 0.0481(15) -0.0030(10) 0.0017(11) -0.0006(10)
C23 0.0425(14) 0.0296(16) 0.0530(16) -0.0007(12) 0.0076(13) 0.0033(11)
C24 0.0491(16) 0.0371(18) 0.070(2) -0.0086(14) 0.0149(15) 0.0066(13)
C25A 0.0480(16) 0.0329(18) 0.082(2) -0.0004(15) 0.0177(16) 0.0094(13)
C26 0.0428(15) 0.0419(19) 0.071(2) 0.0183(15) 0.0078(15) 0.0094(13)
C27 0.0404(14) 0.0458(19) 0.0499(16) 0.0041(13) 0.0075(13) 0.0071(12)
C29 0.0381(14) 0.0327(16) 0.0593(17) -0.0027(12) 0.0060(13) -0.0035(11)
C30 0.0368(15) 0.050(2) 0.078(2) 0.0200(17) 0.0085(15) -0.0060(13)
C31 0.0443(16) 0.072(3) 0.0571(19) 0.0195(17) 0.0161(15) 0.0161(16)
C32 0.0600(18) 0.059(2) 0.0507(18) 0.0008(15) 0.0124(15) 0.0224(17)
C33 0.0508(15) 0.0282(16) 0.0492(16) -0.0010(11) 0.0054(13) 0.0096(12)
Cl1 0.0406(3) 0.0180(3) 0.0578(4) -0.0018(3) 0.0126(3) -0.0032(2)
N1 0.0322(10) 0.0181(11) 0.0340(10) 0.0006(8) 0.0067(8) 0.0001(8)
O1 0.0391(9) 0.0222(10) 0.0438(10) 0.0024(7) 0.0136(8) 0.0060(7)
S1 0.0321(3) 0.0165(3) 0.0442(4) 0.0011(2) 0.0098(3) 0.0002(2)

loop_
_atom_type_symbol
_atom_type_description
_atom_type_scat_dispersion_real
_atom_type_scat_dispersion_imag
_atom_type_scat_source
C C 0.0033 0.0016 'International Tables Vol C Tables 4.2.6.8 and 6.1.1.4'
H H 0.0000 0.0000 'International Tables Vol C Tables 4.2.6.8 and 6.1.1.4'
N N 0.0061 0.0033 'International Tables Vol C Tables 4.2.6.8 and 6.1.1.4'
O O 0.0106 0.0060 'International Tables Vol C Tables 4.2.6.8 and 6.1.1.4'
S S 0.1246 0.1234 'International Tables Vol C Tables 4.2.6.8 and 6.1.1.4'
Cl Cl 0.1484 0.1585 'International Tables Vol C Tables 4.2.6.8 and 6.1.1.4'

loop_
_geom_angle_atom_site_label_1
_geom_angle_atom_site_label_2
_geom_angle_atom_site_label_3
_geom_angle
O1 C1 C2 122.9(2)
O1 C1 C6 116.0(2)
C2 C1 C6 121.1(2)
C1 C2 C3 116.7(2)
C4 C3 C2 121.8(2)
C4 C3 S1 109.47(17)
C2 C3 S1 128.74(18)
N1 C4 C3 112.41(19)
N1 C4 C5 126.5(2)
C3 C4 C5 121.0(2)
C6 C5 C4 117.5(2)
C5 C6 C1 121.8(2)
N1 C7 C8 125.7(2)
N1 C7 S1 111.21(17)
C8 C7 S1 123.10(17)
C9 C8 C13 118.4(2)
C9 C8 C7 119.6(2)
C13 C8 C7 122.0(2)
C10 C9 C8 121.0(2)
C9 C10 C11 121.4(2)
C10 C11 C12 117.5(2)
C10 C11 C14 119.5(2)
C12 C11 C14 122.9(2)
C13 C12 C11 121.9(2)
C23 C22 C27 117.6(2)
C23 C22 C21 121.9(2)
C27 C22 C21 120.0(2)
C29 C28 C33 118.4(3)
C29 C28 C21 120.1(2)
C33 C28 C21 121.4(2)
C12 C13 C8 119.7(2)
C21 C14 C11 122.8(2)
C21 C14 C15 122.3(2)
C11 C14 C15 114.8(2)
C16 C15 C20 118.7(3)
C16 C15 C14 121.0(2)
C20 C15 C14 120.1(3)
C15 C16 C17 119.4(3)
C18 C17 C16 119.7(3)
C19 C18 C17 121.1(3)
C18 C19 C20 119.6(3)
C19 C20 C15 121.6(3)
C14 C21 C22 124.2(2)
C14 C21 C28 121.2(2)
C22 C21 C28 114.7(2)
C24 C23 C22 121.3(3)
C25A C24 C23 120.3(3)
C24 C25A C26 120.1(3)
C25A C26 C27 120.1(3)
C26 C27 C22 120.5(3)
C28 C29 C30 120.8(3)
C31 C30 C29 119.4(3)
C32 C31 C30 120.1(3)
C31 C32 C33 120.7(3)
C32 C33 C28 120.6(3)
C7 N1 C4 115.3(2)
C7 S1 C3 91.50(11)

loop_
_geom_bond_atom_site_label_1
_geom_bond_atom_site_label_2
_geom_bond_distance
C1 O1 1.357(3)
C1 C2 1.395(3)
C1 C6 1.407(3)
C2 C3 1.403(3)
C3 C4 1.393(3)
C3 S1 1.744(2)
C4 N1 1.388(3)
C4 C5 1.397(3)
C5 C6 1.377(3)
C7 N1 1.324(3)
C7 C8 1.462(3)
C7 S1 1.729(2)
C8 C9 1.401(3)
C8 C13 1.403(3)
C9 C10 1.383(3)
C10 C11 1.390(4)
C11 C12 1.405(3)
C11 C14 1.501(3)
C12 C13 1.389(3)
C22 C23 1.399(4)
C22 C27 1.403(4)
C22 C21 1.500(3)
C28 C29 1.383(4)
C28 C33 1.396(4)
C28 C21 1.510(4)
C14 C21 1.354(4)
C14 C15 1.501(4)
C15 C16 1.391(4)
C15 C20 1.396(4)
C16 C17 1.424(4)
C17 C18 1.374(5)
C18 C19 1.369(5)
C19 C20 1.382(4)
C23 C24 1.387(4)
C24 C25A 1.371(5)
C25A C26 1.378(5)
C26 C27 1.401(4)
C29 C30 1.404(4)
C30 C31 1.381(5)
C31 C32 1.366(5)
C32 C33 1.382(4)
